data_1576229
loop_
_publ_author_name
'Wang, Yini'
'Li, Xiaoli'
'Peng, Chengxing'
'Chen, Yu'
'Lu, Xi'
'Zhu, Yuhang'
'Yu, Peiyuan'
'Zhong, Guofu'
'Zhang, Jian'

_publ_section_title
;
 Chelation-assisted multiple and relay C--H functionalization of
 unactivated aliphatic E-alkenes
;
_journal_name_full 'Chemical Science'
_journal_paper_doi 10.1039/D5SC07408H
_journal_year 2025
_chemical_formula_moiety 'C24 H35 N3 O3'
_chemical_formula_sum 'C24 H35 N3 O3'
_chemical_formula_weight 413.55
_space_group_crystal_system monoclinic
_space_group_IT_number 14
_space_group_name_Hall '-P 2ybc'
_space_group_name_H-M_alt 'P 1 21/c 1'
_atom_sites_solution_hydrogens geom
_atom_sites_solution_primary dual
_audit_creation_date 2024-04-26
_audit_creation_method
;
Olex2 1.5
(compiled 2022.04.07 svn.rca3783a0 for OlexSys, GUI svn.r6498)
;
_audit_update_record
;
2025-01-25 deposited with the CCDC.	2025-10-24 downloaded from the CCDC.
;
_cell_angle_alpha 90
_cell_angle_beta 95.1060(10)
_cell_angle_gamma 90
_cell_formula_units_Z 8
_cell_length_a 38.5210(13)
_cell_length_b 11.1805(4)
_cell_length_c 10.7923(4)
_cell_measurement_reflns_used 9917
_cell_measurement_temperature 170.00
_cell_measurement_theta_max 60.057
_cell_measurement_theta_min 3.006
_cell_volume 4629.6(3)
_computing_cell_refinement 'SAINT V8.40B (Bruker Nano, Inc., 2019)'
_computing_data_collection 'Bruker Instrument Service vV6.2.14'
_computing_data_reduction 'SAINT V8.40B (Bruker Nano, Inc., 2019)'
_computing_molecular_graphics 'Olex2 1.5 (Dolomanov et al., 2009)'
_computing_publication_material 'Olex2 1.5 (Dolomanov et al., 2009)'
_computing_structure_refinement 'SHELXL 2019/2 (Sheldrick, 2015)'
_computing_structure_solution 'SHELXT 2018/2 (Sheldrick, 2018)'
_diffrn_ambient_temperature 170.00
_diffrn_measured_fraction_theta_full 1.000
_diffrn_measured_fraction_theta_max 0.996
_diffrn_measurement_device_type 'zju Bruker D8 Venture'
_diffrn_measurement_method '\w and \f scans'
_diffrn_radiation_type GaK\a
_diffrn_radiation_wavelength 1.34139
_diffrn_reflns_av_R_equivalents 0.0444
_diffrn_reflns_av_unetI/netI 0.0328
_diffrn_reflns_Laue_measured_fraction_full 1.000
_diffrn_reflns_Laue_measured_fraction_max 0.996
_diffrn_reflns_limit_h_max 49
_diffrn_reflns_limit_h_min -50
_diffrn_reflns_limit_k_max 14
_diffrn_reflns_limit_k_min -14
_diffrn_reflns_limit_l_max 13
_diffrn_reflns_limit_l_min -13
_diffrn_reflns_number 71459
_diffrn_reflns_point_group_measured_fraction_full 1.000
_diffrn_reflns_point_group_measured_fraction_max 0.996
_diffrn_reflns_theta_full 53.594
_diffrn_reflns_theta_max 60.693
_diffrn_reflns_theta_min 3.006
_diffrn_source_current 3.57
_diffrn_source_power 0.24957869999999996
_diffrn_source_voltage 69.91
_exptl_absorpt_coefficient_mu 0.398
_exptl_absorpt_correction_T_max 0.7519
_exptl_absorpt_correction_T_min 0.6702
_exptl_absorpt_correction_type multi-scan
_exptl_absorpt_process_details
;
SADABS-2016/2 (Bruker,2016/2) was used for absorption correction.
wR2(int) was 0.0646 before and 0.0557 after correction.
The Ratio of minimum to maximum transmission is 0.8913.
The \l/2 correction factor is Not present.
;
_exptl_crystal_colour colourless
_exptl_crystal_colour_primary colourless
_exptl_crystal_density_diffrn 1.187
_exptl_crystal_description block
_exptl_crystal_F_000 1792
_exptl_crystal_size_max 0.05
_exptl_crystal_size_mid 0.04
_exptl_crystal_size_min 0.04
_refine_diff_density_max 0.177
_refine_diff_density_min -0.219
_refine_diff_density_rms 0.045
_refine_ls_extinction_method none
_refine_ls_goodness_of_fit_ref 1.043
_refine_ls_hydrogen_treatment constr
_refine_ls_matrix_type full
_refine_ls_number_parameters 549
_refine_ls_number_reflns 10595
_refine_ls_number_restraints 0
_refine_ls_restrained_S_all 1.043
_refine_ls_R_factor_all 0.0618
_refine_ls_R_factor_gt 0.0433
_refine_ls_shift/su_max 0.001
_refine_ls_shift/su_mean 0.000
_refine_ls_structure_factor_coef Fsqd
_refine_ls_weighting_details 'w=1/[\s^2^(Fo^2^)+(0.0461P)^2^+1.2504P] where P=(Fo^2^+2Fc^2^)/3'
_refine_ls_weighting_scheme calc
_refine_ls_wR_factor_gt 0.1005
_refine_ls_wR_factor_ref 0.1098
_reflns_Friedel_coverage 0.000
_reflns_number_gt 8125
_reflns_number_total 10595
_reflns_threshold_expression 'I > 2\s(I)'
_cod_data_source_file d5sc07408h3.cif
_cod_data_source_block 240424_e27
_cod_database_code 1576229
_shelx_shelxl_version_number 2019/2
_shelx_space_group_comment
;
The symmetry employed for this shelxl refinement is uniquely defined
by the following loop, which should always be used as a source of
symmetry information in preference to the above space-group names.
They are only intended as comments.
;
_shelx_estimated_absorpt_t_max 0.984
_shelx_estimated_absorpt_t_min 0.980
_olex2_refinement_description
;
1. Fixed Uiso
 At 1.2 times of:
  All C(H) groups, All C(H,H) groups, All N(H) groups
 At 1.5 times of:
  All C(H,H,H) groups
2.a Ternary CH refined with riding coordinates:
 C8(H8), C12(H12), C32(H32), C36(H36)
2.b Secondary CH2 refined with riding coordinates:
 C6(H6A,H6B), C7(H7A,H7B), C13(H13A,H13B), C14(H14A,H14B), C15(H15A,H15B),
 C16(H16A,H16B), C17(H17A,H17B), C30(H30A,H30B), C31(H31A,H31B), C37(H37A,H37B),
  C38(H38A,H38B), C39(H39A,H39B), C40(H40A,H40B), C41(H41A,H41B)
2.c Aromatic/amide H refined with riding coordinates:
 C1(H1), C2(H2), N3(H3A), C3(H3), C11(H11), C18(H18), C19(H19), N6(H6),
 C25(H25), C26(H26), C27(H27), C35(H35), C42(H42), C43(H43)
2.d Idealised Me refined as rotating group:
 C9(H9A,H9B,H9C), C22(H22A,H22B,H22C), C23(H23A,H23B,H23C), C24(H24A,H24B,
 H24C), C33(H33A,H33B,H33C), C46(H46A,H46B,H46C), C47(H47A,H47C,H47B), C48(H48A,
 H48B,H48C)
;
_olex2_submission_special_instructions 'No special instructions were received'

loop_
_space_group_symop_operation_xyz
'x, y, z'
'-x, y+1/2, -z+1/2'
'-x, -y, -z'
'x, -y-1/2, z-1/2'

loop_
_atom_site_label
_atom_site_type_symbol
_atom_site_fract_x
_atom_site_fract_y
_atom_site_fract_z
_atom_site_U_iso_or_equiv
_atom_site_adp_type
_atom_site_occupancy
_atom_site_site_symmetry_order
_atom_site_calc_flag
_atom_site_refinement_flags_posn
_atom_site_refinement_flags_adp
_atom_site_refinement_flags_occupancy
_atom_site_disorder_assembly
_atom_site_disorder_group
O1 O 0.04719(3) 0.61602(8) 0.60256(10) 0.0420(2) Uani 1 1 d . . . . .
N1 N -0.00526(3) 0.40950(9) 0.75373(11) 0.0321(2) Uani 1 1 d . . . . .
C1 C -0.02758(3) 0.41115(12) 0.84186(14) 0.0351(3) Uani 1 1 d . . . . .
H1 H -0.037792 0.338185 0.865361 0.042 Uiso 1 1 calc R U . . .
O2 O 0.17323(2) 0.60487(9) 0.16814(9) 0.0383(2) Uani 1 1 d . . . . .
N2 N -0.02275(3) 0.62149(10) 0.87216(12) 0.0371(3) Uani 1 1 d . . . . .
C2 C -0.03620(3) 0.51601(12) 0.89971(13) 0.0327(3) Uani 1 1 d . . . . .
H2 H -0.052305 0.512724 0.961370 0.039 Uiso 1 1 calc R U . . .
O3 O 0.12044(2) 0.60859(7) 0.05672(8) 0.0287(2) Uani 1 1 d . . . . .
N3 N 0.04060(3) 0.41692(9) 0.57275(10) 0.0300(2) Uani 1 1 d . . . . .
H3A H 0.028989 0.352228 0.590334 0.036 Uiso 1 1 calc R U . . .
C3 C -0.00021(3) 0.61934(12) 0.78454(14) 0.0347(3) Uani 1 1 d . . . . .
H3 H 0.010320 0.692157 0.762248 0.042 Uiso 1 1 calc R U . . .
C4 C 0.00830(3) 0.51506(11) 0.72535(12) 0.0273(3) Uani 1 1 d . . . . .
C5 C 0.03363(3) 0.52045(11) 0.62725(12) 0.0291(3) Uani 1 1 d . . . . .
C6 C 0.06714(3) 0.40923(11) 0.48460(13) 0.0294(3) Uani 1 1 d . . . . .
H6A H 0.088799 0.448566 0.520174 0.035 Uiso 1 1 calc R U . . .
H6B H 0.058942 0.451390 0.406779 0.035 Uiso 1 1 calc R U . . .
C7 C 0.07455(3) 0.27963(11) 0.45625(12) 0.0272(3) Uani 1 1 d . . . . .
H7A H 0.052297 0.239357 0.428810 0.033 Uiso 1 1 calc R U . . .
H7B H 0.084330 0.240034 0.533679 0.033 Uiso 1 1 calc R U . . .
C8 C 0.09988(3) 0.26269(11) 0.35615(12) 0.0259(3) Uani 1 1 d . . . . .
H8 H 0.089321 0.302159 0.278597 0.031 Uiso 1 1 calc R U . . .
C9 C 0.10349(4) 0.12953(12) 0.32766(14) 0.0347(3) Uani 1 1 d . . . . .
H9A H 0.118558 0.119378 0.259896 0.052 Uiso 1 1 calc R U . . .
H9B H 0.080435 0.095804 0.302768 0.052 Uiso 1 1 calc R U . . .
H9C H 0.113781 0.088059 0.402070 0.052 Uiso 1 1 calc R U . . .
C10 C 0.13555(3) 0.32010(11) 0.38903(12) 0.0254(3) Uani 1 1 d . . . . .
C11 C 0.15605(3) 0.28029(12) 0.48720(12) 0.0314(3) Uani 1 1 d . . . . .
H11 H 0.146225 0.218976 0.534009 0.038 Uiso 1 1 calc R U . . .
C12 C 0.19229(3) 0.31819(12) 0.53431(12) 0.0325(3) Uani 1 1 d . . . . .
H12 H 0.202161 0.368355 0.469237 0.039 Uiso 1 1 calc R U . . .
C13 C 0.21566(3) 0.20842(13) 0.55966(14) 0.0375(3) Uani 1 1 d . . . . .
H13A H 0.205608 0.156443 0.621571 0.045 Uiso 1 1 calc R U . . .
H13B H 0.216512 0.162001 0.481878 0.045 Uiso 1 1 calc R U . . .
C14 C 0.25254(4) 0.24472(16) 0.60840(15) 0.0463(4) Uani 1 1 d . . . . .
H14A H 0.266680 0.171996 0.627436 0.056 Uiso 1 1 calc R U . . .
H14B H 0.263413 0.290112 0.543224 0.056 Uiso 1 1 calc R U . . .
C15 C 0.25248(4) 0.32100(15) 0.72466(14) 0.0444(4) Uani 1 1 d . . . . .
H15A H 0.244461 0.272171 0.793130 0.053 Uiso 1 1 calc R U . . .
H15B H 0.276528 0.348114 0.750069 0.053 Uiso 1 1 calc R U . . .
C16 C 0.22901(4) 0.42864(14) 0.70329(16) 0.0480(4) Uani 1 1 d . . . . .
H16A H 0.238769 0.482815 0.642676 0.058 Uiso 1 1 calc R U . . .
H16B H 0.228168 0.472825 0.782465 0.058 Uiso 1 1 calc R U . . .
C17 C 0.19207(4) 0.39223(13) 0.65426(15) 0.0414(3) Uani 1 1 d . . . . .
H17A H 0.177717 0.464859 0.637471 0.050 Uiso 1 1 calc R U . . .
H17B H 0.181415 0.344628 0.718323 0.050 Uiso 1 1 calc R U . . .
C18 C 0.14694(3) 0.41660(10) 0.31093(11) 0.0249(3) Uani 1 1 d . . . . .
H18 H 0.170228 0.443551 0.328996 0.030 Uiso 1 1 calc R U . . .
C19 C 0.12839(3) 0.47126(11) 0.21711(11) 0.0266(3) Uani 1 1 d . . . . .
H19 H 0.104959 0.447643 0.195169 0.032 Uiso 1 1 calc R U . . .
C20 C 0.14391(3) 0.56814(11) 0.14694(11) 0.0269(3) Uani 1 1 d . . . . .
C21 C 0.12985(3) 0.70323(11) -0.03129(12) 0.0304(3) Uani 1 1 d . . . . .
C22 C 0.13990(4) 0.81720(12) 0.03943(14) 0.0403(3) Uani 1 1 d . . . . .
H22A H 0.121766 0.837504 0.094038 0.060 Uiso 1 1 calc R U . . .
H22B H 0.142331 0.882545 -0.019701 0.060 Uiso 1 1 calc R U . . .
H22C H 0.162104 0.805127 0.089608 0.060 Uiso 1 1 calc R U . . .
C23 C 0.09595(4) 0.72100(14) -0.11249(14) 0.0410(3) Uani 1 1 d . . . . .
H23A H 0.088820 0.645106 -0.152459 0.061 Uiso 1 1 calc R U . . .
H23B H 0.099360 0.781064 -0.176424 0.061 Uiso 1 1 calc R U . . .
H23C H 0.077799 0.748297 -0.060960 0.061 Uiso 1 1 calc R U . . .
C24 C 0.15848(4) 0.65742(13) -0.10676(13) 0.0375(3) Uani 1 1 d . . . . .
H24A H 0.179032 0.636883 -0.050678 0.056 Uiso 1 1 calc R U . . .
H24B H 0.164647 0.719625 -0.164908 0.056 Uiso 1 1 calc R U . . .
H24C H 0.150261 0.586166 -0.153443 0.056 Uiso 1 1 calc R U . . .
O4 O 0.45210(3) 0.38313(8) 1.07440(10) 0.0442(3) Uani 1 1 d . . . . .
N4 N 0.50573(3) 0.58894(9) 1.25517(11) 0.0328(3) Uani 1 1 d . . . . .
O5 O 0.32533(2) 0.39643(9) 0.56713(10) 0.0395(2) Uani 1 1 d . . . . .
N5 N 0.52221(3) 0.37833(10) 1.38789(12) 0.0385(3) Uani 1 1 d . . . . .
O6 O 0.37769(2) 0.38943(7) 0.48635(8) 0.0290(2) Uani 1 1 d . . . . .
N6 N 0.45987(3) 0.58118(9) 1.04555(10) 0.0306(2) Uani 1 1 d . . . . .
H6 H 0.471991 0.645156 1.069409 0.037 Uiso 1 1 calc R U . . .
C25 C 0.52817(4) 0.58771(12) 1.35737(13) 0.0359(3) Uani 1 1 d . . . . .
H25 H 0.538744 0.660506 1.386196 0.043 Uiso 1 1 calc R U . . .
C26 C 0.53634(3) 0.48323(12) 1.42194(13) 0.0350(3) Uani 1 1 d . . . . .
H26 H 0.552641 0.486422 1.493285 0.042 Uiso 1 1 calc R U . . .
C27 C 0.49963(4) 0.38009(12) 1.28678(14) 0.0360(3) Uani 1 1 d . . . . .
H27 H 0.488644 0.307522 1.259419 0.043 Uiso 1 1 calc R U . . .
C28 C 0.49162(3) 0.48391(11) 1.22019(12) 0.0289(3) Uani 1 1 d . . . . .
C29 C 0.46622(3) 0.47812(11) 1.10568(13) 0.0305(3) Uani 1 1 d . . . . .
C30 C 0.43324(3) 0.58991(11) 0.94103(13) 0.0301(3) Uani 1 1 d . . . . .
H30A H 0.411441 0.551871 0.963322 0.036 Uiso 1 1 calc R U . . .
H30B H 0.441127 0.547138 0.868268 0.036 Uiso 1 1 calc R U . . .
C31 C 0.42643(3) 0.72014(11) 0.90808(12) 0.0276(3) Uani 1 1 d . . . . .
H31A H 0.448853 0.758996 0.894201 0.033 Uiso 1 1 calc R U . . .
H31B H 0.417019 0.760431 0.979606 0.033 Uiso 1 1 calc R U . . .
C32 C 0.40101(3) 0.73858(11) 0.79261(12) 0.0262(3) Uani 1 1 d . . . . .
H32 H 0.411074 0.698160 0.721302 0.031 Uiso 1 1 calc R U . . .
C33 C 0.39807(4) 0.87203(12) 0.76222(14) 0.0353(3) Uani 1 1 d . . . . .
H33A H 0.383296 0.883114 0.684354 0.053 Uiso 1 1 calc R U . . .
H33B H 0.421326 0.904619 0.753115 0.053 Uiso 1 1 calc R U . . .
H33C H 0.387716 0.913867 0.829724 0.053 Uiso 1 1 calc R U . . .
C34 C 0.36503(3) 0.68402(11) 0.80480(11) 0.0253(3) Uani 1 1 d . . . . .
C35 C 0.34497(3) 0.72830(12) 0.88939(12) 0.0321(3) Uani 1 1 d . . . . .
H35 H 0.355822 0.787628 0.942664 0.038 Uiso 1 1 calc R U . . .
C36 C 0.30815(3) 0.69906(12) 0.91324(12) 0.0318(3) Uani 1 1 d . . . . .
H36 H 0.297484 0.649577 0.842626 0.038 Uiso 1 1 calc R U . . .
C37 C 0.28748(4) 0.81615(13) 0.91849(14) 0.0369(3) Uani 1 1 d . . . . .
H37A H 0.299269 0.869080 0.982665 0.044 Uiso 1 1 calc R U . . .
H37B H 0.287287 0.857478 0.837302 0.044 Uiso 1 1 calc R U . . .
C38 C 0.25013(4) 0.79482(17) 0.94846(15) 0.0487(4) Uani 1 1 d . . . . .
H38A H 0.238135 0.872569 0.955163 0.058 Uiso 1 1 calc R U . . .
H38B H 0.237517 0.748704 0.880248 0.058 Uiso 1 1 calc R U . . .
C39 C 0.24941(4) 0.72673(17) 1.06946(15) 0.0503(4) Uani 1 1 d . . . . .
H39A H 0.224947 0.711126 1.085940 0.060 Uiso 1 1 calc R U . . .
H39B H 0.260372 0.775651 1.138728 0.060 Uiso 1 1 calc R U . . .
C40 C 0.26873(4) 0.60921(15) 1.06331(15) 0.0499(4) Uani 1 1 d . . . . .
H40A H 0.256675 0.558022 0.998109 0.060 Uiso 1 1 calc R U . . .
H40B H 0.268489 0.567059 1.143904 0.060 Uiso 1 1 calc R U . . .
C41 C 0.30641(4) 0.62882(13) 1.03433(14) 0.0386(3) Uani 1 1 d . . . . .
H41A H 0.317979 0.550384 1.026975 0.046 Uiso 1 1 calc R U . . .
H41B H 0.319113 0.673203 1.103654 0.046 Uiso 1 1 calc R U . . .
C42 C 0.35284(3) 0.58686(10) 0.72201(11) 0.0249(3) Uani 1 1 d . . . . .
H42 H 0.329380 0.562164 0.726175 0.030 Uiso 1 1 calc R U . . .
C43 C 0.37092(3) 0.52868(11) 0.64102(11) 0.0266(3) Uani 1 1 d . . . . .
H43 H 0.394525 0.549899 0.633611 0.032 Uiso 1 1 calc R U . . .
C44 C 0.35476(3) 0.43173(11) 0.56269(12) 0.0275(3) Uani 1 1 d . . . . .
C45 C 0.36733(4) 0.29553(11) 0.39295(12) 0.0314(3) Uani 1 1 d . . . . .
C46 C 0.33806(4) 0.34246(14) 0.30237(13) 0.0397(3) Uani 1 1 d . . . . .
H46A H 0.317164 0.355120 0.346282 0.060 Uiso 1 1 calc R U . . .
H46B H 0.332961 0.284149 0.235418 0.060 Uiso 1 1 calc R U . . .
H46C H 0.345161 0.418398 0.266947 0.060 Uiso 1 1 calc R U . . .
C47 C 0.35746(5) 0.18150(12) 0.45771(15) 0.0440(4) Uani 1 1 d . . . . .
H47A H 0.375917 0.160552 0.522472 0.066 Uiso 1 1 calc R U . . .
H47C H 0.354538 0.116424 0.396845 0.066 Uiso 1 1 calc R U . . .
H47B H 0.335549 0.193932 0.495616 0.066 Uiso 1 1 calc R U . . .
C48 C 0.40055(4) 0.27719(14) 0.32969(14) 0.0413(3) Uani 1 1 d . . . . .
H48A H 0.407474 0.352945 0.293402 0.062 Uiso 1 1 calc R U . . .
H48B H 0.396519 0.217150 0.263826 0.062 Uiso 1 1 calc R U . . .
H48C H 0.419132 0.249622 0.390983 0.062 Uiso 1 1 calc R U . . .

loop_
_atom_site_aniso_label
_atom_site_aniso_U_11
_atom_site_aniso_U_22
_atom_site_aniso_U_33
_atom_site_aniso_U_23
_atom_site_aniso_U_13
_atom_site_aniso_U_12
O1 0.0459(6) 0.0248(5) 0.0580(7) -0.0010(4) 0.0194(5) -0.0040(4)
N1 0.0317(6) 0.0237(5) 0.0414(6) -0.0008(5) 0.0058(5) 0.0007(4)
C1 0.0327(7) 0.0292(7) 0.0439(8) 0.0016(6) 0.0073(6) -0.0014(5)
O2 0.0339(5) 0.0401(5) 0.0396(5) 0.0120(4) -0.0043(4) -0.0096(4)
N2 0.0360(6) 0.0300(6) 0.0463(7) -0.0046(5) 0.0087(5) 0.0046(5)
C2 0.0264(6) 0.0363(7) 0.0359(7) 0.0005(6) 0.0052(5) 0.0032(5)
O3 0.0310(5) 0.0266(4) 0.0281(5) 0.0071(4) 0.0003(4) -0.0022(3)
N3 0.0266(5) 0.0245(5) 0.0398(6) -0.0022(5) 0.0081(5) -0.0009(4)
C3 0.0336(7) 0.0243(6) 0.0471(8) -0.0012(6) 0.0088(6) 0.0013(5)
C4 0.0238(6) 0.0223(6) 0.0353(7) -0.0004(5) 0.0003(5) 0.0024(5)
C5 0.0259(6) 0.0248(6) 0.0363(7) 0.0003(5) 0.0018(5) 0.0024(5)
C6 0.0271(6) 0.0256(6) 0.0362(7) 0.0010(5) 0.0061(5) -0.0003(5)
C7 0.0244(6) 0.0254(6) 0.0322(7) 0.0017(5) 0.0042(5) -0.0014(5)
C8 0.0255(6) 0.0248(6) 0.0274(6) 0.0023(5) 0.0018(5) -0.0010(5)
C9 0.0338(7) 0.0300(7) 0.0405(8) -0.0058(6) 0.0045(6) -0.0026(5)
C10 0.0241(6) 0.0246(6) 0.0280(6) 0.0004(5) 0.0045(5) 0.0005(5)
C11 0.0290(6) 0.0332(7) 0.0321(7) 0.0089(6) 0.0033(5) -0.0034(5)
C12 0.0279(6) 0.0377(7) 0.0310(7) 0.0091(6) -0.0016(5) -0.0041(5)
C13 0.0293(7) 0.0424(8) 0.0404(8) -0.0023(6) 0.0008(6) 0.0018(6)
C14 0.0293(7) 0.0575(10) 0.0509(9) -0.0027(8) -0.0037(7) 0.0044(7)
C15 0.0333(7) 0.0585(10) 0.0394(8) 0.0033(7) -0.0078(6) -0.0005(7)
C16 0.0482(9) 0.0450(9) 0.0482(9) -0.0052(7) -0.0105(7) -0.0025(7)
C17 0.0371(8) 0.0377(8) 0.0479(9) -0.0012(7) -0.0051(6) 0.0071(6)
C18 0.0258(6) 0.0232(6) 0.0260(6) -0.0021(5) 0.0037(5) 0.0007(5)
C19 0.0269(6) 0.0244(6) 0.0284(6) 0.0011(5) 0.0028(5) -0.0004(5)
C20 0.0306(6) 0.0243(6) 0.0256(6) 0.0012(5) 0.0016(5) -0.0001(5)
C21 0.0380(7) 0.0265(6) 0.0263(7) 0.0078(5) 0.0008(5) -0.0031(5)
C22 0.0589(9) 0.0257(7) 0.0354(8) 0.0062(6) -0.0013(7) -0.0036(6)
C23 0.0443(8) 0.0417(8) 0.0354(8) 0.0103(6) -0.0050(6) -0.0001(6)
C24 0.0408(8) 0.0417(8) 0.0304(7) 0.0044(6) 0.0049(6) -0.0072(6)
O4 0.0485(6) 0.0267(5) 0.0539(6) -0.0003(4) -0.0148(5) -0.0040(4)
N4 0.0322(6) 0.0246(5) 0.0403(6) 0.0003(5) -0.0035(5) 0.0007(4)
O5 0.0362(5) 0.0373(5) 0.0462(6) -0.0120(4) 0.0103(4) -0.0118(4)
N5 0.0369(6) 0.0329(6) 0.0443(7) 0.0064(5) -0.0041(5) 0.0063(5)
O6 0.0313(5) 0.0267(4) 0.0289(5) -0.0082(4) 0.0018(4) -0.0015(3)
N6 0.0270(5) 0.0260(5) 0.0373(6) 0.0014(5) -0.0057(5) -0.0009(4)
C25 0.0343(7) 0.0311(7) 0.0412(8) -0.0025(6) -0.0034(6) -0.0009(5)
C26 0.0285(7) 0.0386(7) 0.0369(7) 0.0001(6) -0.0023(6) 0.0053(6)
C27 0.0360(7) 0.0251(6) 0.0453(8) 0.0027(6) -0.0046(6) 0.0021(5)
C28 0.0250(6) 0.0241(6) 0.0375(7) 0.0008(5) 0.0015(5) 0.0031(5)
C29 0.0270(6) 0.0255(6) 0.0386(7) -0.0006(6) 0.0001(5) 0.0029(5)
C30 0.0267(6) 0.0279(6) 0.0346(7) -0.0018(5) -0.0030(5) -0.0002(5)
C31 0.0235(6) 0.0272(6) 0.0313(7) -0.0028(5) -0.0016(5) -0.0010(5)
C32 0.0250(6) 0.0262(6) 0.0270(6) -0.0049(5) 0.0002(5) -0.0008(5)
C33 0.0339(7) 0.0324(7) 0.0389(8) 0.0047(6) -0.0003(6) -0.0019(6)
C34 0.0243(6) 0.0264(6) 0.0244(6) -0.0003(5) -0.0027(5) 0.0008(5)
C35 0.0287(6) 0.0356(7) 0.0313(7) -0.0102(6) -0.0009(5) -0.0032(5)
C36 0.0271(6) 0.0378(7) 0.0304(7) -0.0094(6) 0.0021(5) -0.0037(5)
C37 0.0324(7) 0.0445(8) 0.0337(7) -0.0009(6) 0.0023(6) 0.0027(6)
C38 0.0298(7) 0.0739(11) 0.0422(9) -0.0106(8) 0.0020(6) 0.0060(7)
C39 0.0317(8) 0.0822(12) 0.0379(8) -0.0126(8) 0.0085(6) -0.0115(8)
C40 0.0551(10) 0.0595(10) 0.0355(8) -0.0064(7) 0.0069(7) -0.0265(8)
C41 0.0436(8) 0.0345(7) 0.0374(8) -0.0032(6) 0.0012(6) -0.0033(6)
C42 0.0261(6) 0.0230(6) 0.0250(6) 0.0029(5) -0.0016(5) -0.0003(5)
C43 0.0271(6) 0.0244(6) 0.0279(6) -0.0002(5) -0.0003(5) -0.0002(5)
C44 0.0320(7) 0.0238(6) 0.0265(6) 0.0003(5) 0.0017(5) -0.0001(5)
C45 0.0408(7) 0.0262(6) 0.0272(7) -0.0085(5) 0.0027(5) -0.0045(5)
C46 0.0429(8) 0.0430(8) 0.0322(7) -0.0065(6) -0.0035(6) -0.0061(6)
C47 0.0659(10) 0.0268(7) 0.0404(8) -0.0073(6) 0.0107(7) -0.0053(7)
C48 0.0454(8) 0.0411(8) 0.0381(8) -0.0133(7) 0.0075(7) -0.0007(6)

loop_
_atom_type_symbol
_atom_type_description
_atom_type_scat_dispersion_real
_atom_type_scat_dispersion_imag
_atom_type_scat_source
C C 0.0137 0.0067 'International Tables Vol C Tables 4.2.6.8 and 6.1.1.4'
H H 0.0000 0.0000 'International Tables Vol C Tables 4.2.6.8 and 6.1.1.4'
N N 0.0241 0.0134 'International Tables Vol C Tables 4.2.6.8 and 6.1.1.4'
O O 0.0389 0.0241 'International Tables Vol C Tables 4.2.6.8 and 6.1.1.4'

loop_
_geom_angle_atom_site_label_1
_geom_angle_atom_site_label_2
_geom_angle_atom_site_label_3
_geom_angle
_geom_angle_site_symmetry_1
_geom_angle_site_symmetry_3
_geom_angle_publ_flag
C4 N1 C1 116.07(11) . . ?
N1 C1 H1 119.1 . . ?
N1 C1 C2 121.89(12) . . ?
C2 C1 H1 119.1 . . ?
C2 N2 C3 115.53(12) . . ?
C1 C2 H2 118.8 . . ?
N2 C2 C1 122.41(13) . . ?
N2 C2 H2 118.8 . . ?
C20 O3 C21 120.96(9) . . ?
C5 N3 H3A 119.4 . . ?
C5 N3 C6 121.18(11) . . ?
C6 N3 H3A 119.4 . . ?
N2 C3 H3 118.8 . . ?
N2 C3 C4 122.44(12) . . ?
C4 C3 H3 118.8 . . ?
N1 C4 C3 121.66(12) . . ?
N1 C4 C5 119.20(11) . . ?
C3 C4 C5 119.14(11) . . ?
O1 C5 N3 123.48(12) . . ?
O1 C5 C4 120.16(11) . . ?
N3 C5 C4 116.34(11) . . ?
N3 C6 H6A 109.6 . . ?
N3 C6 H6B 109.6 . . ?
N3 C6 C7 110.12(10) . . ?
H6A C6 H6B 108.2 . . ?
C7 C6 H6A 109.6 . . ?
C7 C6 H6B 109.6 . . ?
C6 C7 H7A 108.8 . . ?
C6 C7 H7B 108.8 . . ?
C6 C7 C8 113.88(10) . . ?
H7A C7 H7B 107.7 . . ?
C8 C7 H7A 108.8 . . ?
C8 C7 H7B 108.8 . . ?
C7 C8 H8 107.4 . . ?
C9 C8 C7 109.73(10) . . ?
C9 C8 H8 107.4 . . ?
C9 C8 C10 111.06(10) . . ?
C10 C8 C7 113.59(10) . . ?
C10 C8 H8 107.4 . . ?
C8 C9 H9A 109.5 . . ?
C8 C9 H9B 109.5 . . ?
C8 C9 H9C 109.5 . . ?
H9A C9 H9B 109.5 . . ?
H9A C9 H9C 109.5 . . ?
H9B C9 H9C 109.5 . . ?
C11 C10 C8 119.88(11) . . ?
C11 C10 C18 121.04(11) . . ?
C18 C10 C8 119.07(10) . . ?
C10 C11 H11 115.2 . . ?
C10 C11 C12 129.64(12) . . ?
C12 C11 H11 115.2 . . ?
C11 C12 H12 108.7 . . ?
C11 C12 C13 110.35(11) . . ?
C11 C12 C17 111.23(12) . . ?
C13 C12 H12 108.7 . . ?
C13 C12 C17 109.15(11) . . ?
C17 C12 H12 108.7 . . ?
C12 C13 H13A 109.4 . . ?
C12 C13 H13B 109.4 . . ?
H13A C13 H13B 108.0 . . ?
C14 C13 C12 111.28(12) . . ?
C14 C13 H13A 109.4 . . ?
C14 C13 H13B 109.4 . . ?
C13 C14 H14A 109.3 . . ?
C13 C14 H14B 109.3 . . ?
H14A C14 H14B 108.0 . . ?
C15 C14 C13 111.39(13) . . ?
C15 C14 H14A 109.3 . . ?
C15 C14 H14B 109.3 . . ?
C14 C15 H15A 109.3 . . ?
C14 C15 H15B 109.3 . . ?
H15A C15 H15B 108.0 . . ?
C16 C15 C14 111.50(12) . . ?
C16 C15 H15A 109.3 . . ?
C16 C15 H15B 109.3 . . ?
C15 C16 H16A 109.3 . . ?
C15 C16 H16B 109.3 . . ?
C15 C16 C17 111.52(13) . . ?
H16A C16 H16B 108.0 . . ?
C17 C16 H16A 109.3 . . ?
C17 C16 H16B 109.3 . . ?
C12 C17 H17A 109.4 . . ?
C12 C17 H17B 109.4 . . ?
C16 C17 C12 111.12(13) . . ?
C16 C17 H17A 109.4 . . ?
C16 C17 H17B 109.4 . . ?
H17A C17 H17B 108.0 . . ?
C10 C18 H18 116.3 . . ?
C19 C18 C10 127.47(11) . . ?
C19 C18 H18 116.3 . . ?
C18 C19 H19 119.6 . . ?
C18 C19 C20 120.72(11) . . ?
C20 C19 H19 119.6 . . ?
O2 C20 O3 125.50(11) . . ?
O2 C20 C19 124.59(11) . . ?
O3 C20 C19 109.92(10) . . ?
O3 C21 C22 109.98(10) . . ?
O3 C21 C23 102.44(10) . . ?
O3 C21 C24 109.43(10) . . ?
C22 C21 C23 110.36(12) . . ?
C24 C21 C22 112.85(12) . . ?
C24 C21 C23 111.29(11) . . ?
C21 C22 H22A 109.5 . . ?
C21 C22 H22B 109.5 . . ?
C21 C22 H22C 109.5 . . ?
H22A C22 H22B 109.5 . . ?
H22A C22 H22C 109.5 . . ?
H22B C22 H22C 109.5 . . ?
C21 C23 H23A 109.5 . . ?
C21 C23 H23B 109.5 . . ?
C21 C23 H23C 109.5 . . ?
H23A C23 H23B 109.5 . . ?
H23A C23 H23C 109.5 . . ?
H23B C23 H23C 109.5 . . ?
C21 C24 H24A 109.5 . . ?
C21 C24 H24B 109.5 . . ?
C21 C24 H24C 109.5 . . ?
H24A C24 H24B 109.5 . . ?
H24A C24 H24C 109.5 . . ?
H24B C24 H24C 109.5 . . ?
C28 N4 C25 116.15(11) . . ?
C26 N5 C27 115.70(12) . . ?
C44 O6 C45 120.84(10) . . ?
C29 N6 H6 119.3 . . ?
C29 N6 C30 121.31(11) . . ?
C30 N6 H6 119.3 . . ?
N4 C25 H25 119.2 . . ?
N4 C25 C26 121.68(12) . . ?
C26 C25 H25 119.2 . . ?
N5 C26 C25 122.45(12) . . ?
N5 C26 H26 118.8 . . ?
C25 C26 H26 118.8 . . ?
N5 C27 H27 118.8 . . ?
N5 C27 C28 122.40(12) . . ?
C28 C27 H27 118.8 . . ?
N4 C28 C27 121.61(12) . . ?
N4 C28 C29 119.21(11) . . ?
C27 C28 C29 119.18(11) . . ?
O4 C29 N6 123.79(12) . . ?
O4 C29 C28 120.14(12) . . ?
N6 C29 C28 116.04(11) . . ?
N6 C30 H30A 109.7 . . ?
N6 C30 H30B 109.7 . . ?
N6 C30 C31 109.92(10) . . ?
H30A C30 H30B 108.2 . . ?
C31 C30 H30A 109.7 . . ?
C31 C30 H30B 109.7 . . ?
C30 C31 H31A 108.8 . . ?
C30 C31 H31B 108.8 . . ?
C30 C31 C32 113.93(10) . . ?
H31A C31 H31B 107.7 . . ?
C32 C31 H31A 108.8 . . ?
C32 C31 H31B 108.8 . . ?
C31 C32 H32 107.6 . . ?
C31 C32 C33 109.64(10) . . ?
C31 C32 C34 113.29(10) . . ?
C33 C32 H32 107.6 . . ?
C33 C32 C34 110.92(10) . . ?
C34 C32 H32 107.6 . . ?
C32 C33 H33A 109.5 . . ?
C32 C33 H33B 109.5 . . ?
C32 C33 H33C 109.5 . . ?
H33A C33 H33B 109.5 . . ?
H33A C33 H33C 109.5 . . ?
H33B C33 H33C 109.5 . . ?
C35 C34 C32 119.47(11) . . ?
C35 C34 C42 121.23(11) . . ?
C42 C34 C32 119.28(11) . . ?
C34 C35 H35 114.9 . . ?
C34 C35 C36 130.30(12) . . ?
C36 C35 H35 114.9 . . ?
C35 C36 H36 108.7 . . ?
C35 C36 C37 108.77(11) . . ?
C35 C36 C41 111.84(11) . . ?
C37 C36 H36 108.7 . . ?
C41 C36 H36 108.7 . . ?
C41 C36 C37 110.09(11) . . ?
C36 C37 H37A 109.2 . . ?
C36 C37 H37B 109.2 . . ?
H37A C37 H37B 107.9 . . ?
C38 C37 C36 112.18(13) . . ?
C38 C37 H37A 109.2 . . ?
C38 C37 H37B 109.2 . . ?
C37 C38 H38A 109.5 . . ?
C37 C38 H38B 109.5 . . ?
H38A C38 H38B 108.1 . . ?
C39 C38 C37 110.63(12) . . ?
C39 C38 H38A 109.5 . . ?
C39 C38 H38B 109.5 . . ?
C38 C39 H39A 109.5 . . ?
C38 C39 H39B 109.5 . . ?
C38 C39 C40 110.60(13) . . ?
H39A C39 H39B 108.1 . . ?
C40 C39 H39A 109.5 . . ?
C40 C39 H39B 109.5 . . ?
C39 C40 H40A 109.4 . . ?
C39 C40 H40B 109.4 . . ?
C39 C40 C41 111.34(13) . . ?
H40A C40 H40B 108.0 . . ?
C41 C40 H40A 109.4 . . ?
C41 C40 H40B 109.4 . . ?
C36 C41 H41A 109.4 . . ?
C36 C41 H41B 109.4 . . ?
C40 C41 C36 111.27(12) . . ?
C40 C41 H41A 109.4 . . ?
C40 C41 H41B 109.4 . . ?
H41A C41 H41B 108.0 . . ?
C34 C42 H42 116.3 . . ?
C43 C42 C34 127.35(12) . . ?
C43 C42 H42 116.3 . . ?
C42 C43 H43 119.5 . . ?
C42 C43 C44 120.98(11) . . ?
C44 C43 H43 119.5 . . ?
O5 C44 O6 125.44(11) . . ?
O5 C44 C43 124.56(12) . . ?
O6 C44 C43 110.00(10) . . ?
O6 C45 C46 109.38(10) . . ?
O6 C45 C47 110.14(11) . . ?
O6 C45 C48 102.39(10) . . ?
C47 C45 C46 112.60(12) . . ?
C48 C45 C46 111.40(12) . . ?
C48 C45 C47 110.46(12) . . ?
C45 C46 H46A 109.5 . . ?
C45 C46 H46B 109.5 . . ?
C45 C46 H46C 109.5 . . ?
H46A C46 H46B 109.5 . . ?
H46A C46 H46C 109.5 . . ?
H46B C46 H46C 109.5 . . ?
C45 C47 H47A 109.5 . . ?
C45 C47 H47C 109.5 . . ?
C45 C47 H47B 109.5 . . ?
H47A C47 H47C 109.5 . . ?
H47A C47 H47B 109.5 . . ?
H47C C47 H47B 109.5 . . ?
C45 C48 H48A 109.5 . . ?
C45 C48 H48B 109.5 . . ?
C45 C48 H48C 109.5 . . ?
H48A C48 H48B 109.5 . . ?
H48A C48 H48C 109.5 . . ?
H48B C48 H48C 109.5 . . ?

loop_
_geom_bond_atom_site_label_1
_geom_bond_atom_site_label_2
_geom_bond_distance
_geom_bond_site_symmetry_2
_geom_bond_publ_flag
O1 C5 1.2290(15) . ?
N1 C1 1.3377(18) . ?
N1 C4 1.3372(16) . ?
C1 H1 0.9500 . ?
C1 C2 1.3826(19) . ?
O2 C20 1.2047(15) . ?
N2 C2 1.3324(18) . ?
N2 C3 1.3398(18) . ?
C2 H2 0.9500 . ?
O3 C20 1.3465(15) . ?
O3 C21 1.4881(15) . ?
N3 H3A 0.8800 . ?
N3 C5 1.3364(16) . ?
N3 C6 1.4595(17) . ?
C3 H3 0.9500 . ?
C3 C4 1.3828(17) . ?
C4 C5 1.5034(19) . ?
C6 H6A 0.9900 . ?
C6 H6B 0.9900 . ?
C6 C7 1.5134(17) . ?
C7 H7A 0.9900 . ?
C7 H7B 0.9900 . ?
C7 C8 1.5305(17) . ?
C8 H8 1.0000 . ?
C8 C9 1.5290(17) . ?
C8 C10 1.5296(16) . ?
C9 H9A 0.9800 . ?
C9 H9B 0.9800 . ?
C9 H9C 0.9800 . ?
C10 C11 1.3399(18) . ?
C10 C18 1.4604(17) . ?
C11 H11 0.9500 . ?
C11 C12 1.5033(18) . ?
C12 H12 1.0000 . ?
C12 C13 1.5324(19) . ?
C12 C17 1.537(2) . ?
C13 H13A 0.9900 . ?
C13 H13B 0.9900 . ?
C13 C14 1.5253(19) . ?
C14 H14A 0.9900 . ?
C14 H14B 0.9900 . ?
C14 C15 1.517(2) . ?
C15 H15A 0.9900 . ?
C15 H15B 0.9900 . ?
C15 C16 1.511(2) . ?
C16 H16A 0.9900 . ?
C16 H16B 0.9900 . ?
C16 C17 1.529(2) . ?
C17 H17A 0.9900 . ?
C17 H17B 0.9900 . ?
C18 H18 0.9500 . ?
C18 C19 1.3343(17) . ?
C19 H19 0.9500 . ?
C19 C20 1.4780(17) . ?
C21 C22 1.5177(18) . ?
C21 C23 1.5197(18) . ?
C21 C24 1.517(2) . ?
C22 H22A 0.9800 . ?
C22 H22B 0.9800 . ?
C22 H22C 0.9800 . ?
C23 H23A 0.9800 . ?
C23 H23B 0.9800 . ?
C23 H23C 0.9800 . ?
C24 H24A 0.9800 . ?
C24 H24B 0.9800 . ?
C24 H24C 0.9800 . ?
O4 C29 1.2269(16) . ?
N4 C25 1.3395(17) . ?
N4 C28 1.3344(16) . ?
O5 C44 1.2054(15) . ?
N5 C26 1.3308(18) . ?
N5 C27 1.3337(18) . ?
O6 C44 1.3461(15) . ?
O6 C45 1.4851(14) . ?
N6 H6 0.8800 . ?
N6 C29 1.3343(16) . ?
N6 C30 1.4588(16) . ?
C25 H25 0.9500 . ?
C25 C26 1.3820(19) . ?
C26 H26 0.9500 . ?
C27 H27 0.9500 . ?
C27 C28 1.3855(18) . ?
C28 C29 1.5077(18) . ?
C30 H30A 0.9900 . ?
C30 H30B 0.9900 . ?
C30 C31 1.5162(17) . ?
C31 H31A 0.9900 . ?
C31 H31B 0.9900 . ?
C31 C32 1.5288(17) . ?
C32 H32 1.0000 . ?
C32 C33 1.5297(18) . ?
C32 C34 1.5306(17) . ?
C33 H33A 0.9800 . ?
C33 H33B 0.9800 . ?
C33 H33C 0.9800 . ?
C34 C35 1.3421(18) . ?
C34 C42 1.4574(17) . ?
C35 H35 0.9500 . ?
C35 C36 1.4999(18) . ?
C36 H36 1.0000 . ?
C36 C37 1.5358(19) . ?
C36 C41 1.531(2) . ?
C37 H37A 0.9900 . ?
C37 H37B 0.9900 . ?
C37 C38 1.522(2) . ?
C38 H38A 0.9900 . ?
C38 H38B 0.9900 . ?
C38 C39 1.514(2) . ?
C39 H39A 0.9900 . ?
C39 H39B 0.9900 . ?
C39 C40 1.514(3) . ?
C40 H40A 0.9900 . ?
C40 H40B 0.9900 . ?
C40 C41 1.528(2) . ?
C41 H41A 0.9900 . ?
C41 H41B 0.9900 . ?
C42 H42 0.9500 . ?
C42 C43 1.3342(18) . ?
C43 H43 0.9500 . ?
C43 C44 1.4775(17) . ?
C45 C46 1.5187(19) . ?
C45 C47 1.5185(19) . ?
C45 C48 1.517(2) . ?
C46 H46A 0.9800 . ?
C46 H46B 0.9800 . ?
C46 H46C 0.9800 . ?
C47 H47A 0.9800 . ?
C47 H47C 0.9800 . ?
C47 H47B 0.9800 . ?
C48 H48A 0.9800 . ?
C48 H48B 0.9800 . ?
C48 H48C 0.9800 . ?

loop_
_geom_torsion_atom_site_label_1
_geom_torsion_atom_site_label_2
_geom_torsion_atom_site_label_3
_geom_torsion_atom_site_label_4
_geom_torsion
_geom_torsion_site_symmetry_1
_geom_torsion_site_symmetry_2
_geom_torsion_site_symmetry_3
_geom_torsion_site_symmetry_4
_geom_torsion_publ_flag
N1 C1 C2 N2 -0.4(2) . . . . ?
N1 C4 C5 O1 -177.77(12) . . . . ?
N1 C4 C5 N3 0.92(17) . . . . ?
C1 N1 C4 C3 0.37(19) . . . . ?
C1 N1 C4 C5 179.94(11) . . . . ?
N2 C3 C4 N1 -0.9(2) . . . . ?
N2 C3 C4 C5 179.51(12) . . . . ?
C2 N2 C3 C4 0.7(2) . . . . ?
N3 C6 C7 C8 175.15(10) . . . . ?
C3 N2 C2 C1 -0.1(2) . . . . ?
C3 C4 C5 O1 1.82(19) . . . . ?
C3 C4 C5 N3 -179.50(12) . . . . ?
C4 N1 C1 C2 0.27(19) . . . . ?
C5 N3 C6 C7 169.21(11) . . . . ?
C6 N3 C5 O1 4.3(2) . . . . ?
C6 N3 C5 C4 -174.31(11) . . . . ?
C6 C7 C8 C9 -175.82(11) . . . . ?
C6 C7 C8 C10 59.21(14) . . . . ?
C7 C8 C10 C11 63.98(15) . . . . ?
C7 C8 C10 C18 -117.08(12) . . . . ?
C8 C10 C11 C12 177.15(13) . . . . ?
C8 C10 C18 C19 6.83(19) . . . . ?
C9 C8 C10 C11 -60.27(16) . . . . ?
C9 C8 C10 C18 118.67(12) . . . . ?
C10 C11 C12 C13 -131.77(15) . . . . ?
C10 C11 C12 C17 106.93(17) . . . . ?
C10 C18 C19 C20 179.95(12) . . . . ?
C11 C10 C18 C19 -174.23(13) . . . . ?
C11 C12 C13 C14 -179.64(12) . . . . ?
C11 C12 C17 C16 178.93(12) . . . . ?
C12 C13 C14 C15 56.49(18) . . . . ?
C13 C12 C17 C16 56.93(16) . . . . ?
C13 C14 C15 C16 -54.68(19) . . . . ?
C14 C15 C16 C17 54.67(19) . . . . ?
C15 C16 C17 C12 -56.37(18) . . . . ?
C17 C12 C13 C14 -57.11(16) . . . . ?
C18 C10 C11 C12 -1.8(2) . . . . ?
C18 C19 C20 O2 -0.5(2) . . . . ?
C18 C19 C20 O3 179.53(11) . . . . ?
C20 O3 C21 C22 -61.68(15) . . . . ?
C20 O3 C21 C23 -179.03(11) . . . . ?
C20 O3 C21 C24 62.81(14) . . . . ?
C21 O3 C20 O2 2.55(19) . . . . ?
C21 O3 C20 C19 -177.49(10) . . . . ?
N4 C25 C26 N5 -0.9(2) . . . . ?
N4 C28 C29 O4 -177.59(13) . . . . ?
N4 C28 C29 N6 0.68(18) . . . . ?
N5 C27 C28 N4 -1.2(2) . . . . ?
N5 C27 C28 C29 179.07(13) . . . . ?
N6 C30 C31 C32 175.27(10) . . . . ?
C25 N4 C28 C27 0.5(2) . . . . ?
C25 N4 C28 C29 -179.75(12) . . . . ?
C26 N5 C27 C28 0.8(2) . . . . ?
C27 N5 C26 C25 0.2(2) . . . . ?
C27 C28 C29 O4 2.2(2) . . . . ?
C27 C28 C29 N6 -179.55(12) . . . . ?
C28 N4 C25 C26 0.5(2) . . . . ?
C29 N6 C30 C31 168.36(12) . . . . ?
C30 N6 C29 O4 4.5(2) . . . . ?
C30 N6 C29 C28 -173.73(11) . . . . ?
C30 C31 C32 C33 -175.86(11) . . . . ?
C30 C31 C32 C34 59.65(14) . . . . ?
C31 C32 C34 C35 65.36(15) . . . . ?
C31 C32 C34 C42 -116.21(12) . . . . ?
C32 C34 C35 C36 174.30(13) . . . . ?
C32 C34 C42 C43 7.19(18) . . . . ?
C33 C32 C34 C35 -58.44(15) . . . . ?
C33 C32 C34 C42 120.00(12) . . . . ?
C34 C35 C36 C37 -129.89(15) . . . . ?
C34 C35 C36 C41 108.30(16) . . . . ?
C34 C42 C43 C44 -179.78(11) . . . . ?
C35 C34 C42 C43 -174.41(13) . . . . ?
C35 C36 C37 C38 -177.33(12) . . . . ?
C35 C36 C41 C40 175.00(12) . . . . ?
C36 C37 C38 C39 56.32(17) . . . . ?
C37 C36 C41 C40 53.95(15) . . . . ?
C37 C38 C39 C40 -57.17(17) . . . . ?
C38 C39 C40 C41 57.59(17) . . . . ?
C39 C40 C41 C36 -56.37(16) . . . . ?
C41 C36 C37 C38 -54.46(15) . . . . ?
C42 C34 C35 C36 -4.1(2) . . . . ?
C42 C43 C44 O5 -1.8(2) . . . . ?
C42 C43 C44 O6 178.17(11) . . . . ?
C44 O6 C45 C46 61.42(14) . . . . ?
C44 O6 C45 C47 -62.84(15) . . . . ?
C44 O6 C45 C48 179.66(11) . . . . ?
C45 O6 C44 O5 3.20(19) . . . . ?
C45 O6 C44 C43 -176.74(10) . . . . ?
